data_1565831
loop_
_publ_author_name
'Gajda, Roman'
'Zhang, Dongzhou'
'Parafiniuk, Jan'
'Dera, Przemys\/law'
'Wo\'zniak, Krzysztof'

_publ_section_title
;
 Tracing electron density changes in langbeinite under pressure
;
_journal_issue 1
_journal_name_full IUCrJ
_journal_page_first 146
_journal_page_last 162
_journal_paper_doi 10.1107/S2052252521012628
_journal_volume 9
_journal_year 2022
_chemical_formula_moiety 'K2 Mg2 O12 S3'
_chemical_formula_sum 'K2 Mg2 O12 S3'
_chemical_formula_weight 415.00
_space_group_crystal_system cubic
_space_group_IT_number 198
_space_group_name_Hall 'P 2ac 2ab 3'
_space_group_name_H-M_alt 'P 21 3'
_cell_angle_alpha 90
_cell_angle_beta 90
_cell_angle_gamma 90
_cell_formula_units_Z 4
_cell_length_a 9.90450(7)
_cell_length_b 9.90450(7)
_cell_length_c 9.90450(7)
_cell_measurement_reflns_used 2862
_cell_measurement_temperature 293(2)
_cell_measurement_theta_max 27.7000
_cell_measurement_theta_min 2.1720
_cell_volume 971.623(12)
_computing_molecular_graphics 'Olex2 1.3 (Dolomanov et al., 2009)'
_computing_publication_material 'Olex2 1.3 (Dolomanov et al., 2009)'
_computing_structure_refinement 'SHELXL 2018/3 (Sheldrick, 2015)'
_diffrn_ambient_temperature 293(2)
_diffrn_measured_fraction_theta_full 1.000
_diffrn_measured_fraction_theta_max 0.934
_diffrn_measurement_device_type '13-BM-C station at the APS'
_diffrn_radiation_type synchrotron
_diffrn_radiation_wavelength 0.434
_diffrn_reflns_av_R_equivalents 0.0311
_diffrn_reflns_av_unetI/netI 0.0613
_diffrn_reflns_Laue_measured_fraction_full 1.000
_diffrn_reflns_Laue_measured_fraction_max 0.934
_diffrn_reflns_number 3008
_diffrn_reflns_point_group_measured_fraction_full 1.000
_diffrn_reflns_point_group_measured_fraction_max 0.896
_diffrn_reflns_theta_full 15.094
_diffrn_reflns_theta_max 27.695
_diffrn_reflns_theta_min 1.776
_exptl_absorpt_coefficient_mu 0.445
_exptl_absorpt_correction_T_max 1.00000
_exptl_absorpt_correction_T_min 0.83189
_exptl_absorpt_correction_type multi-scan
_exptl_absorpt_process_details
;
CrysAlisPro 1.171.40.67a (Rigaku Oxford Diffraction, 2019)
Empirical absorption correction using spherical harmonics,
 implemented in SCALE3 ABSPACK scaling algorithm.
;
_exptl_crystal_colour 'pale grey'
_exptl_crystal_density_diffrn 2.837
_exptl_crystal_description block
_exptl_crystal_F_000 824
_refine_diff_density_max 0.628
_refine_diff_density_min -0.652
_refine_diff_density_rms 0.146
_refine_ls_abs_structure_details
;
 Flack x determined using 1033 quotients [(I+)-(I-)]/[(I+)+(I-)]
 (Parsons, Flack and Wagner, Acta Cryst. B69 (2013) 249-259).
;
_refine_ls_abs_structure_Flack 0.11(7)
_refine_ls_extinction_method none
_refine_ls_goodness_of_fit_ref 0.966
_refine_ls_matrix_type full
_refine_ls_number_parameters 5
_refine_ls_number_reflns 2504
_refine_ls_number_restraints 0
_refine_ls_R_factor_all 0.035
_refine_ls_R_factor_gt 0.028
_refine_ls_R_Fsqd_factor 0.045
_refine_ls_shift/su_max 0.00236
_refine_ls_structure_factor_coef Fsqd
_refine_ls_weighting_details
;
calc w2 = 1/[s^2^(Fo^2^)]
;
_refine_ls_weighting_scheme calc
_refine_ls_wR_factor_ref 0.052
_reflns_Friedel_coverage 0.740
_reflns_Friedel_fraction_full 1.000
_reflns_Friedel_fraction_max 0.849
_reflns_number_gt 2712
_reflns_number_total 3008
_reflns_threshold_expression 'I > 2\s(I)'
_cod_data_source_file ti5023.cif
_cod_data_source_block Langbeinite_synchrotron_source_multipole
_cod_depositor_comments 'Adding full bibliography for 1565826--1565831.cif.'
_cod_original_cell_volume 971.62(2)
_cod_database_code 1565831
_shelx_space_group_comment
;
The symmetry employed for this shelxl refinement is uniquely defined
by the following loop, which should always be used as a source of
symmetry information in preference to the above space-group names.
They are only intended as comments.
;

loop_
_space_group_symop_id
_space_group_symop_operation_xyz
1 +X,+Y,+Z
2 +Z,+X,+Y
3 +Y,+Z,+X
4 1/2-Y,-Z,1/2+X
5 1/2+Z,1/2-X,-Y
6 -Y,1/2+Z,1/2-X
7 1/2-Z,-X,1/2+Y
8 -Z,1/2+X,1/2-Y
9 1/2+Y,1/2-Z,-X
10 1/2-X,-Y,1/2+Z
11 1/2+X,1/2-Y,-Z
12 -X,1/2+Y,1/2-Z

loop_
_atom_local_axes_atom_label
_atom_local_axes_atom0
_atom_local_axes_ax1
_atom_local_axes_atom1
_atom_local_axes_atom2
_atom_local_axes_ax2
K(1) DUM1 Z K(1) MG(4) Y
K(2) DUM2 Z K(2) MG(5) Y
S(3) O(9) Z S(3) O(7) Y
MG(4) DUM0 Z MG(4) K(1) Y
MG(5) DUM0 Z MG(5) K(2) Y
O(6) S(3) Z O(6) MG(5) Y
O(7) S(3) Z O(7) O(8) Y
O(8) S(3) Z O(8) O(9) Y
O(9) S(3) Z O(9) MG(4) Y

loop_
_atom_rho_multipole_atom_label
_atom_rho_multipole_coeff_Pv
_atom_rho_multipole_coeff_P00
_atom_rho_multipole_coeff_P11
_atom_rho_multipole_coeff_P1-1
_atom_rho_multipole_coeff_P10
_atom_rho_multipole_coeff_P20
_atom_rho_multipole_coeff_P21
_atom_rho_multipole_coeff_P2-1
_atom_rho_multipole_coeff_P22
_atom_rho_multipole_coeff_P2-2
_atom_rho_multipole_coeff_P30
_atom_rho_multipole_coeff_P31
_atom_rho_multipole_coeff_P3-1
_atom_rho_multipole_coeff_P32
_atom_rho_multipole_coeff_P3-2
_atom_rho_multipole_coeff_P33
_atom_rho_multipole_coeff_P3-3
_atom_rho_multipole_coeff_P40
_atom_rho_multipole_coeff_P41
_atom_rho_multipole_coeff_P4-1
_atom_rho_multipole_coeff_P42
_atom_rho_multipole_coeff_P4-2
_atom_rho_multipole_coeff_P43
_atom_rho_multipole_coeff_P4-3
_atom_rho_multipole_coeff_P44
_atom_rho_multipole_coeff_P4-4
_atom_rho_multipole_kappa
_atom_rho_multipole_kappa_prime0
_atom_rho_multipole_kappa_prime1
_atom_rho_multipole_kappa_prime2
_atom_rho_multipole_kappa_prime3
_atom_rho_multipole_kappa_prime4
_atom_rho_multipole_radial_slater_n0
_atom_rho_multipole_radial_slater_zeta0
_atom_rho_multipole_radial_slater_n1
_atom_rho_multipole_radial_slater_zeta1
_atom_rho_multipole_radial_slater_n2
_atom_rho_multipole_radial_slater_zeta2
_atom_rho_multipole_radial_slater_n3
_atom_rho_multipole_radial_slater_zeta3
_atom_rho_multipole_radial_slater_n4
_atom_rho_multipole_radial_slater_zeta4
K(1) -0.2497 0 0 0 0.2668 0.7885 0 0 0 0 -0.3423 0 0 0 0 -0.4433 0.1106 -0.2441 0 0 0 0 -0.031 -0.2127 0 0 1.26(10) 1 1 1 1 1 6 1.7476 6 1.7476 6 1.7476 6 1.7476 6 1.7476
K(2) 0.1838 0 0 0 -0.3798 0.0808 0 0 0 0 0.364 0 0 0 0 -0.1733 -0.2019 0.082 0 0 0 0 0.1709 -0.022 0 0 1.26(10) 1 1 1 1 1 6 1.7476 6 1.7476 6 1.7476 6 1.7476 6 1.7476
S(3) 4.7651 0 0.063 0.0114 -0.1163 -0.0472 0.0307 0.0541 -0.0193 -0.053 0.3131 -0.0739 0.0336 0.1049 0.0548 0.0286 -0.2467 0.0544 -0.1311 0.0395 -0.025 0.0185 0.0574 0.0068 -0.0164 0.1144 1.019(5) 1 1 1 1 1 4 3.8512666666667 4 3.8512666666667 4 3.8512666666667 4 3.8512666666667 4 3.8512666666667
MG(4) 0.5903 0 0 0 -0.1063 -0.0659 0 0 0 0 -0.0158 0 0 0 0 0.1037 0.0207 -0.0252 0 0 0 0 0.0288 -0.0706 0 0 0.79(5) 1 1 1 1 1 4 2.205 4 2.205 4 2.205 4 2.205 4 2.205
MG(5) 0.6327 0 0 0 -0.1584 0.0037 0 0 0 0 0.0126 0 0 0 0 -0.0449 0.0093 -0.054 0 0 0 0 0.0509 0.0006 0 0 0.79(5) 1 1 1 1 1 4 2.205 4 2.205 4 2.205 4 2.205 4 2.205
O(6) 6.5586 0 0.1027 -0.05 -0.037 -0.0309 0.045 -0.018 -0.0333 0.0061 -0.0218 -0.0568 -0.0122 -0.0046 0.0077 -0.0923 -0.0179 0.1069 0.0594 0.0554 -0.0588 0.0735 -0.0481 -0.0192 0.0795 -0.0129 0.9948(12) 1 1 1 1 1 2 4.466 2 4.466 2 4.466 3 4.466 4 4.466
O(7) 6.4275 0 0.1043 0.164 -0.0078 0.0871 -0.0199 -0.0227 0.0279 -0.0641 0.0258 -0.0363 -0.0886 -0.0095 0.0274 -0.1063 0.0721 0.0615 -0.0846 0.0193 0.0141 0.0142 0.0087 -0.0102 -0.1352 -0.0752 0.9948(12) 1 1 1 1 1 2 4.466 2 4.466 2 4.466 3 4.466 4 4.466
O(8) 6.4753 0 0.2588 -0.0044 -0.0347 0.1104 0.0758 -0.0568 0.1115 0.03 -0.0045 -0.0239 -0.0368 -0.0596 0.0041 -0.0972 0.0723 0.0067 -0.0921 -0.0937 -0.0369 0.0062 -0.0199 -0.0352 0.0101 -0.1116 0.9948(12) 1 1 1 1 1 2 4.466 2 4.466 2 4.466 3 4.466 4 4.466
O(9) 6.6164 0 0.1854 0.2188 0.0966 0.0798 -0.1364 -0.0185 -0.0389 0.2187 -0.0419 0.0006 -0.0697 0.0167 0.0305 -0.0672 0.0452 0.0548 -0.1525 0.0141 0.0219 -0.123 0.0657 0.0245 -0.1043 0.0549 0.9948(12) 1 1 1 1 1 2 4.466 2 4.466 2 4.466 3 4.466 4 4.466

loop_
_atom_site_aniso_label
_atom_site_aniso_U_11
_atom_site_aniso_U_22
_atom_site_aniso_U_33
_atom_site_aniso_U_12
_atom_site_aniso_U_13
_atom_site_aniso_U_23
K(1) 0.01679(8) 0.01679(8) 0.01679(8) -0.00063(9) 0.00063(9) -0.00063(9)
K(2) 0.01460(8) 0.01460(8) 0.01460(8) 0.00149(7) 0.00149(7) -0.00149(7)
S(3) 0.00248(8) 0.00256(8) 0.00216(8) -0.00044(6) 0.00114(6) -0.00001(6)
Mg(4) 0.00388(9) 0.00388(9) 0.00388(9) -0.00016(10) -0.00016(10) -0.00016(10)
Mg(5) 0.00377(9) 0.00377(9) 0.00377(9) -0.00074(10) -0.00074(10) -0.00074(10)
O(6) 0.0152(4) 0.0237(4) 0.0125(3) 0.0089(3) 0.0093(3) -0.0010(3)
O(7) 0.0168(4) 0.0224(4) 0.0025(3) 0.0079(3) -0.0035(2) -0.0013(3)
O(8) 0.0249(7) 0.0043(5) 0.0186(7) 0.0044(5) 0.0051(6) 0.0070(4)
O(9) 0.0148(7) 0.0251(8) 0.0218(8) -0.0177(6) 0.0011(6) -0.0012(7)

loop_
_atom_site_label
_atom_site_fract_x
_atom_site_fract_y
_atom_site_fract_z
_atom_site_occupancy
_atom_site_symmetry_multiplicity
_atom_site_U_iso_or_equiv
K(1) 0.04799(3) 0.45201(3) 0.54799(3) 1 4 0.017
K(2) 0.68338(3) 0.31662(3) 0.81662(3) 1 4 0.015
S(3) 0.37562(2) 0.48229(2) 0.71612(2) 1 12 0.002
Mg(4) 0.40116(3) 0.40116(3) 0.40116(3) 1 4 0.004
Mg(5) 0.66498(3) 0.66498(3) 0.66498(3) 1 4 0.004
O(6) 0.27398(9) 0.54181(10) 0.80524(9) 1 12 0.017
O(7) 0.33063(8) 0.49345(9) 0.57531(7) 1 12 0.014
O(8) 0.4025(2) 0.34164(16) 0.75113(19) 1 12 0.016
O(9) 0.5014(2) 0.5584(3) 0.7371(2) 1 12 0.021

loop_
_atom_type_symbol
_atom_type_description
_atom_type_scat_dispersion_real
_atom_type_scat_dispersion_imag
_atom_type_scat_source
O O 0.0025 0.0020 'International Tables Vol C Tables 4.2.6.8 and 6.1.1.4'
Mg Mg 0.0174 0.0133 'International Tables Vol C Tables 4.2.6.8 and 6.1.1.4'
S S 0.0499 0.0456 'International Tables Vol C Tables 4.2.6.8 and 6.1.1.4'
K K 0.0958 0.0996 'International Tables Vol C Tables 4.2.6.8 and 6.1.1.4'

loop_
_geom_angle_atom_site_label_1
_geom_angle_atom_site_label_2
_geom_angle_atom_site_label_3
_geom_angle
_geom_angle_site_symmetry_1
_geom_angle_site_symmetry_2
_geom_angle_site_symmetry_3
_geom_angle_publ_flag
O(6) K(1) O(6) 118.182(8) 2_455 1_555 9_466 yes
O(6) K(1) O(6) 118.182(8) 2_455 1_555 10_564 yes
O(6) K(1) O(7) 151.81(3) 2_455 1_555 1_555 yes
O(6) K(1) O(7) 81.23(3) 2_455 1_555 4_565 yes
O(6) K(1) O(7) 59.43(2) 2_455 1_555 5_456 yes
O(6) K(1) O(9) 45.38(4) 2_455 1_555 2_455 yes
O(6) K(1) O(9) 127.38(5) 2_455 1_555 9_466 yes
O(6) K(1) O(9) 80.43(4) 2_455 1_555 10_564 yes
O(6) K(1) O(6) 118.182(8) 9_466 1_555 10_564 yes
O(6) K(1) O(7) 81.23(3) 9_466 1_555 1_555 yes
O(6) K(1) O(7) 59.43(2) 9_466 1_555 4_565 yes
O(6) K(1) O(7) 151.81(3) 9_466 1_555 5_456 yes
O(6) K(1) O(9) 80.43(4) 9_466 1_555 2_455 yes
O(6) K(1) O(9) 45.38(4) 9_466 1_555 9_466 yes
O(6) K(1) O(9) 127.38(5) 9_466 1_555 10_564 yes
O(6) K(1) O(7) 59.43(2) 10_564 1_555 1_555 yes
O(6) K(1) O(7) 151.81(3) 10_564 1_555 4_565 yes
O(6) K(1) O(7) 81.23(3) 10_564 1_555 5_456 yes
O(6) K(1) O(9) 127.38(5) 10_564 1_555 2_455 yes
O(6) K(1) O(9) 80.43(4) 10_564 1_555 9_466 yes
O(6) K(1) O(9) 45.38(4) 10_564 1_555 10_564 yes
O(7) K(1) O(7) 93.57(2) 1_555 1_555 4_565 yes
O(7) K(1) O(7) 93.57(2) 1_555 1_555 5_456 yes
O(7) K(1) O(9) 161.16(4) 1_555 1_555 2_455 yes
O(7) K(1) O(9) 80.78(5) 1_555 1_555 9_466 yes
O(7) K(1) O(9) 104.67(4) 1_555 1_555 10_564 yes
O(7) K(1) O(7) 93.57(2) 4_565 1_555 5_456 yes
O(7) K(1) O(9) 80.78(5) 4_565 1_555 2_455 yes
O(7) K(1) O(9) 104.67(4) 4_565 1_555 9_466 yes
O(7) K(1) O(9) 161.16(4) 4_565 1_555 10_564 yes
O(7) K(1) O(9) 104.67(4) 5_456 1_555 2_455 yes
O(7) K(1) O(9) 161.16(4) 5_456 1_555 9_466 yes
O(7) K(1) O(9) 80.78(5) 5_456 1_555 10_564 yes
O(9) K(1) O(9) 83.29(8) 2_455 1_555 9_466 yes
O(9) K(1) O(9) 83.29(8) 2_455 1_555 10_564 yes
O(9) K(1) O(9) 83.29(8) 9_466 1_555 10_564 yes
O(6) K(2) O(6) 56.86(2) 2_555 1_555 4_665 yes
O(6) K(2) O(6) 56.86(2) 2_555 1_555 12_646 yes
O(6) K(2) O(8) 101.35(4) 2_555 1_555 1_555 yes
O(6) K(2) O(8) 151.77(4) 2_555 1_555 6_646 yes
O(6) K(2) O(8) 97.10(4) 2_555 1_555 7_665 yes
O(6) K(2) O(9) 96.43(4) 2_555 1_555 1_555 yes
O(6) K(2) O(9) 44.59(3) 2_555 1_555 2_555 yes
O(6) K(2) O(9) 100.02(3) 2_555 1_555 4_665 yes
O(6) K(2) O(9) 143.21(4) 2_555 1_555 6_646 yes
O(6) K(2) O(9) 132.77(4) 2_555 1_555 7_665 yes
O(6) K(2) O(9) 88.09(4) 2_555 1_555 12_646 yes
O(6) K(2) O(6) 56.86(2) 4_665 1_555 12_646 yes
O(6) K(2) O(8) 151.77(4) 4_665 1_555 1_555 yes
O(6) K(2) O(8) 97.10(4) 4_665 1_555 6_646 yes
O(6) K(2) O(8) 101.35(4) 4_665 1_555 7_665 yes
O(6) K(2) O(9) 143.21(4) 4_665 1_555 1_555 yes
O(6) K(2) O(9) 88.09(4) 4_665 1_555 2_555 yes
O(6) K(2) O(9) 44.59(3) 4_665 1_555 4_665 yes
O(6) K(2) O(9) 132.77(4) 4_665 1_555 6_646 yes
O(6) K(2) O(9) 96.43(4) 4_665 1_555 7_665 yes
O(6) K(2) O(9) 100.02(3) 4_665 1_555 12_646 yes
O(6) K(2) O(8) 97.10(4) 12_646 1_555 1_555 yes
O(6) K(2) O(8) 101.35(4) 12_646 1_555 6_646 yes
O(6) K(2) O(8) 151.77(4) 12_646 1_555 7_665 yes
O(6) K(2) O(9) 132.77(4) 12_646 1_555 1_555 yes
O(6) K(2) O(9) 100.02(3) 12_646 1_555 2_555 yes
O(6) K(2) O(9) 88.09(4) 12_646 1_555 4_665 yes
O(6) K(2) O(9) 96.43(4) 12_646 1_555 6_646 yes
O(6) K(2) O(9) 143.21(4) 12_646 1_555 7_665 yes
O(6) K(2) O(9) 44.59(3) 12_646 1_555 12_646 yes
O(8) K(2) O(8) 98.93(5) 1_555 1_555 6_646 yes
O(8) K(2) O(8) 98.93(5) 1_555 1_555 7_665 yes
O(8) K(2) O(9) 46.48(4) 1_555 1_555 1_555 yes
O(8) K(2) O(9) 86.04(5) 1_555 1_555 2_555 yes
O(8) K(2) O(9) 157.25(5) 1_555 1_555 4_665 yes
O(8) K(2) O(9) 53.40(4) 1_555 1_555 6_646 yes
O(8) K(2) O(9) 111.79(6) 1_555 1_555 7_665 yes
O(8) K(2) O(9) 58.32(4) 1_555 1_555 12_646 yes
O(8) K(2) O(8) 98.93(5) 6_646 1_555 7_665 yes
O(8) K(2) O(9) 111.79(6) 6_646 1_555 1_555 yes
O(8) K(2) O(9) 157.25(5) 6_646 1_555 2_555 yes
O(8) K(2) O(9) 58.32(4) 6_646 1_555 4_665 yes
O(8) K(2) O(9) 46.48(4) 6_646 1_555 6_646 yes
O(8) K(2) O(9) 53.40(4) 6_646 1_555 7_665 yes
O(8) K(2) O(9) 86.04(5) 6_646 1_555 12_646 yes
O(8) K(2) O(9) 53.40(4) 7_665 1_555 1_555 yes
O(8) K(2) O(9) 58.32(4) 7_665 1_555 2_555 yes
O(8) K(2) O(9) 86.04(5) 7_665 1_555 4_665 yes
O(8) K(2) O(9) 111.79(6) 7_665 1_555 6_646 yes
O(8) K(2) O(9) 46.48(4) 7_665 1_555 7_665 yes
O(8) K(2) O(9) 157.25(5) 7_665 1_555 12_646 yes
O(9) K(2) O(9) 56.62(7) 1_555 1_555 2_555 yes
O(9) K(2) O(9) 137.83(3) 1_555 1_555 4_665 yes
O(9) K(2) O(9) 83.96(6) 1_555 1_555 6_646 yes
O(9) K(2) O(9) 83.96(6) 1_555 1_555 7_665 yes
O(9) K(2) O(9) 104.094(5) 1_555 1_555 12_646 yes
O(9) K(2) O(9) 114.96(2) 2_555 1_555 4_665 yes
O(9) K(2) O(9) 137.83(3) 2_555 1_555 6_646 yes
O(9) K(2) O(9) 104.094(5) 2_555 1_555 7_665 yes
O(9) K(2) O(9) 114.96(2) 2_555 1_555 12_646 yes
O(9) K(2) O(9) 104.094(5) 4_665 1_555 6_646 yes
O(9) K(2) O(9) 56.62(7) 4_665 1_555 7_665 yes
O(9) K(2) O(9) 114.96(2) 4_665 1_555 12_646 yes
O(9) K(2) O(9) 83.96(6) 6_646 1_555 7_665 yes
O(9) K(2) O(9) 56.62(7) 6_646 1_555 12_646 yes
O(9) K(2) O(9) 137.83(3) 7_665 1_555 12_646 yes
O(6) S(3) O(7) 109.51(5) 1_555 1_555 1_555 yes
O(6) S(3) O(8) 111.52(8) 1_555 1_555 1_555 yes
O(6) S(3) O(9) 106.91(10) 1_555 1_555 1_555 yes
O(7) S(3) O(8) 110.66(9) 1_555 1_555 1_555 yes
O(7) S(3) O(9) 110.65(10) 1_555 1_555 1_555 yes
O(8) S(3) O(9) 107.52(14) 1_555 1_555 1_555 yes
O(6) MG(4) O(6) 88.21(4) 5_456 1_555 6_645 yes
O(6) MG(4) O(6) 88.21(4) 5_456 1_555 10_564 yes
O(6) MG(4) O(7) 89.30(4) 5_456 1_555 1_555 yes
O(6) MG(4) O(7) 88.80(3) 5_456 1_555 2_555 yes
O(6) MG(4) O(7) 176.17(4) 5_456 1_555 3_555 yes
O(6) MG(4) O(6) 88.21(4) 6_645 1_555 10_564 yes
O(6) MG(4) O(7) 176.17(4) 6_645 1_555 1_555 yes
O(6) MG(4) O(7) 89.30(4) 6_645 1_555 2_555 yes
O(6) MG(4) O(7) 88.80(3) 6_645 1_555 3_555 yes
O(6) MG(4) O(7) 88.80(3) 10_564 1_555 1_555 yes
O(6) MG(4) O(7) 176.17(4) 10_564 1_555 2_555 yes
O(6) MG(4) O(7) 89.30(4) 10_564 1_555 3_555 yes
O(7) MG(4) O(7) 93.56(4) 1_555 1_555 2_555 yes
O(7) MG(4) O(7) 93.56(4) 1_555 1_555 3_555 yes
O(7) MG(4) O(7) 93.56(4) 2_555 1_555 3_555 yes
O(8) MG(5) O(8) 93.71(8) 7_665 1_555 9_566 yes
O(8) MG(5) O(8) 93.71(8) 7_665 1_555 12_656 yes
O(8) MG(5) O(9) 81.71(9) 7_665 1_555 1_555 yes
O(8) MG(5) O(9) 92.30(9) 7_665 1_555 2_555 yes
O(8) MG(5) O(9) 172.67(10) 7_665 1_555 3_555 yes
O(8) MG(5) O(8) 93.71(8) 9_566 1_555 12_656 yes
O(8) MG(5) O(9) 172.67(10) 9_566 1_555 1_555 yes
O(8) MG(5) O(9) 81.71(9) 9_566 1_555 2_555 yes
O(8) MG(5) O(9) 92.30(9) 9_566 1_555 3_555 yes
O(8) MG(5) O(9) 92.30(9) 12_656 1_555 1_555 yes
O(8) MG(5) O(9) 172.67(10) 12_656 1_555 2_555 yes
O(8) MG(5) O(9) 81.71(9) 12_656 1_555 3_555 yes
O(9) MG(5) O(9) 92.72(8) 1_555 1_555 2_555 yes
O(9) MG(5) O(9) 92.72(8) 1_555 1_555 3_555 yes
O(9) MG(5) O(9) 92.72(8) 2_555 1_555 3_555 yes
K(1) O(6) K(2) 102.83(3) 3_556 1_555 3_555 yes
K(1) O(6) K(2) 102.83(3) 3_556 1_555 5_466 yes
K(1) O(6) K(2) 102.83(3) 3_556 1_555 12_656 yes
K(1) O(6) S(3) 95.04(4) 3_556 1_555 1_555 yes
K(1) O(6) MG(4) 96.93(3) 3_556 1_555 4_565 yes
K(1) O(6) MG(4) 96.93(3) 3_556 1_555 7_565 yes
K(1) O(6) MG(4) 96.93(3) 3_556 1_555 10_565 yes
K(1) O(6) O(6) 73.68(4) 3_556 1_555 8_656 yes
K(1) O(6) O(6) 133.23(4) 3_556 1_555 9_466 yes
K(1) O(6) O(7) 129.24(4) 3_556 1_555 1_555 yes
K(1) O(6) O(7) 118.55(3) 3_556 1_555 4_565 yes
K(1) O(6) O(7) 57.87(2) 3_556 1_555 10_565 yes
K(1) O(6) O(8) 83.35(6) 3_556 1_555 1_555 yes
K(1) O(6) O(9) 70.39(6) 3_556 1_555 1_555 yes
K(1) O(6) K(2) 102.83(3) 8_656 1_555 3_555 yes
K(1) O(6) K(2) 102.83(3) 8_656 1_555 5_466 yes
K(1) O(6) K(2) 102.83(3) 8_656 1_555 12_656 yes
K(1) O(6) S(3) 95.04(4) 8_656 1_555 1_555 yes
K(1) O(6) MG(4) 96.93(3) 8_656 1_555 4_565 yes
K(1) O(6) MG(4) 96.93(3) 8_656 1_555 7_565 yes
K(1) O(6) MG(4) 96.93(3) 8_656 1_555 10_565 yes
K(1) O(6) O(6) 73.68(4) 8_656 1_555 8_656 yes
K(1) O(6) O(6) 133.23(4) 8_656 1_555 9_466 yes
K(1) O(6) O(7) 129.24(4) 8_656 1_555 1_555 yes
K(1) O(6) O(7) 118.55(3) 8_656 1_555 4_565 yes
K(1) O(6) O(7) 57.87(2) 8_656 1_555 10_565 yes
K(1) O(6) O(8) 83.35(6) 8_656 1_555 1_555 yes
K(1) O(6) O(9) 70.39(6) 8_656 1_555 1_555 yes
K(1) O(6) K(2) 102.83(3) 10_565 1_555 3_555 yes
K(1) O(6) K(2) 102.83(3) 10_565 1_555 5_466 yes
K(1) O(6) K(2) 102.83(3) 10_565 1_555 12_656 yes
K(1) O(6) S(3) 95.04(4) 10_565 1_555 1_555 yes
K(1) O(6) MG(4) 96.93(3) 10_565 1_555 4_565 yes
K(1) O(6) MG(4) 96.93(3) 10_565 1_555 7_565 yes
K(1) O(6) MG(4) 96.93(3) 10_565 1_555 10_565 yes
K(1) O(6) O(6) 73.68(4) 10_565 1_555 8_656 yes
K(1) O(6) O(6) 133.23(4) 10_565 1_555 9_466 yes
K(1) O(6) O(7) 129.24(4) 10_565 1_555 1_555 yes
K(1) O(6) O(7) 118.55(3) 10_565 1_555 4_565 yes
K(1) O(6) O(7) 57.87(2) 10_565 1_555 10_565 yes
K(1) O(6) O(8) 83.35(6) 10_565 1_555 1_555 yes
K(1) O(6) O(9) 70.39(6) 10_565 1_555 1_555 yes
K(2) O(6) S(3) 91.49(4) 3_555 1_555 1_555 yes
K(2) O(6) MG(4) 93.17(3) 3_555 1_555 4_565 yes
K(2) O(6) MG(4) 93.17(3) 3_555 1_555 7_565 yes
K(2) O(6) MG(4) 93.17(3) 3_555 1_555 10_565 yes
K(2) O(6) O(6) 61.572(12) 3_555 1_555 8_656 yes
K(2) O(6) O(6) 61.572(12) 3_555 1_555 9_466 yes
K(2) O(6) O(7) 76.49(3) 3_555 1_555 1_555 yes
K(2) O(6) O(7) 121.65(3) 3_555 1_555 4_565 yes
K(2) O(6) O(7) 122.09(3) 3_555 1_555 10_565 yes
K(2) O(6) O(8) 125.42(5) 3_555 1_555 1_555 yes
K(2) O(6) O(9) 71.80(7) 3_555 1_555 1_555 yes
K(2) O(6) S(3) 91.49(4) 5_466 1_555 1_555 yes
K(2) O(6) MG(4) 93.17(3) 5_466 1_555 4_565 yes
K(2) O(6) MG(4) 93.17(3) 5_466 1_555 7_565 yes
K(2) O(6) MG(4) 93.17(3) 5_466 1_555 10_565 yes
K(2) O(6) O(6) 61.572(12) 5_466 1_555 8_656 yes
K(2) O(6) O(6) 61.572(12) 5_466 1_555 9_466 yes
K(2) O(6) O(7) 76.49(3) 5_466 1_555 1_555 yes
K(2) O(6) O(7) 121.65(3) 5_466 1_555 4_565 yes
K(2) O(6) O(7) 122.09(3) 5_466 1_555 10_565 yes
K(2) O(6) O(8) 125.42(5) 5_466 1_555 1_555 yes
K(2) O(6) O(9) 71.80(7) 5_466 1_555 1_555 yes
K(2) O(6) S(3) 91.49(4) 12_656 1_555 1_555 yes
K(2) O(6) MG(4) 93.17(3) 12_656 1_555 4_565 yes
K(2) O(6) MG(4) 93.17(3) 12_656 1_555 7_565 yes
K(2) O(6) MG(4) 93.17(3) 12_656 1_555 10_565 yes
K(2) O(6) O(6) 61.572(12) 12_656 1_555 8_656 yes
K(2) O(6) O(6) 61.572(12) 12_656 1_555 9_466 yes
K(2) O(6) O(7) 76.49(3) 12_656 1_555 1_555 yes
K(2) O(6) O(7) 121.65(3) 12_656 1_555 4_565 yes
K(2) O(6) O(7) 122.09(3) 12_656 1_555 10_565 yes
K(2) O(6) O(8) 125.42(5) 12_656 1_555 1_555 yes
K(2) O(6) O(9) 71.80(7) 12_656 1_555 1_555 yes
S(3) O(6) MG(4) 165.86(7) 1_555 1_555 4_565 yes
S(3) O(6) MG(4) 165.86(7) 1_555 1_555 7_565 yes
S(3) O(6) MG(4) 165.86(7) 1_555 1_555 10_565 yes
S(3) O(6) O(6) 146.25(5) 1_555 1_555 8_656 yes
S(3) O(6) O(6) 126.90(6) 1_555 1_555 9_466 yes
S(3) O(6) O(7) 35.32(3) 1_555 1_555 1_555 yes
S(3) O(6) O(7) 121.27(5) 1_555 1_555 4_565 yes
S(3) O(6) O(7) 139.16(5) 1_555 1_555 10_565 yes
S(3) O(6) O(8) 34.20(5) 1_555 1_555 1_555 yes
S(3) O(6) O(9) 36.66(6) 1_555 1_555 1_555 yes
MG(4) O(6) O(6) 45.89(2) 4_565 1_555 8_656 yes
MG(4) O(6) O(6) 45.89(2) 4_565 1_555 9_466 yes
MG(4) O(6) O(7) 133.79(5) 4_565 1_555 1_555 yes
MG(4) O(6) O(7) 45.58(3) 4_565 1_555 4_565 yes
MG(4) O(6) O(7) 45.83(2) 4_565 1_555 10_565 yes
MG(4) O(6) O(8) 140.54(7) 4_565 1_555 1_555 yes
MG(4) O(6) O(9) 156.78(7) 4_565 1_555 1_555 yes
MG(4) O(6) O(6) 45.89(2) 7_565 1_555 8_656 yes
MG(4) O(6) O(6) 45.89(2) 7_565 1_555 9_466 yes
MG(4) O(6) O(7) 133.79(5) 7_565 1_555 1_555 yes
MG(4) O(6) O(7) 45.58(3) 7_565 1_555 4_565 yes
MG(4) O(6) O(7) 45.83(2) 7_565 1_555 10_565 yes
MG(4) O(6) O(8) 140.54(7) 7_565 1_555 1_555 yes
MG(4) O(6) O(9) 156.78(7) 7_565 1_555 1_555 yes
MG(4) O(6) O(6) 45.89(2) 10_565 1_555 8_656 yes
MG(4) O(6) O(6) 45.89(2) 10_565 1_555 9_466 yes
MG(4) O(6) O(7) 133.79(5) 10_565 1_555 1_555 yes
MG(4) O(6) O(7) 45.58(3) 10_565 1_555 4_565 yes
MG(4) O(6) O(7) 45.83(2) 10_565 1_555 10_565 yes
MG(4) O(6) O(8) 140.54(7) 10_565 1_555 1_555 yes
MG(4) O(6) O(9) 156.78(7) 10_565 1_555 1_555 yes
O(6) O(6) O(6) 59.999959974(18) 8_656 1_555 9_466 yes
O(6) O(6) O(7) 136.74(3) 8_656 1_555 1_555 yes
O(6) O(6) O(7) 91.44(2) 8_656 1_555 4_565 yes
O(6) O(6) O(7) 60.60(3) 8_656 1_555 10_565 yes
O(6) O(6) O(8) 157.03(7) 8_656 1_555 1_555 yes
O(6) O(6) O(9) 110.93(7) 8_656 1_555 1_555 yes
O(6) O(6) O(7) 91.91(5) 9_466 1_555 1_555 yes
O(6) O(6) O(7) 60.15(3) 9_466 1_555 4_565 yes
O(6) O(6) O(7) 91.70(2) 9_466 1_555 10_565 yes
O(6) O(6) O(8) 142.79(8) 9_466 1_555 1_555 yes
O(6) O(6) O(9) 130.69(7) 9_466 1_555 1_555 yes
O(7) O(6) O(7) 102.49(5) 1_555 1_555 4_565 yes
O(7) O(6) O(7) 160.13(4) 1_555 1_555 10_565 yes
O(7) O(6) O(8) 60.09(5) 1_555 1_555 1_555 yes
O(7) O(6) O(9) 61.16(6) 1_555 1_555 1_555 yes
O(7) O(6) O(7) 62.89(4) 4_565 1_555 10_565 yes
O(7) O(6) O(8) 99.91(6) 4_565 1_555 1_555 yes
O(7) O(6) O(9) 157.63(7) 4_565 1_555 1_555 yes
O(7) O(6) O(8) 107.16(5) 10_565 1_555 1_555 yes
O(7) O(6) O(9) 128.03(7) 10_565 1_555 1_555 yes
O(8) O(6) O(9) 59.36(8) 1_555 1_555 1_555 yes
K(1) O(7) S(3) 112.24(4) 1_555 1_555 1_555 yes
K(1) O(7) MG(4) 100.89(3) 1_555 1_555 1_555 yes
K(1) O(7) MG(4) 100.89(3) 1_555 1_555 2_555 yes
K(1) O(7) MG(4) 100.89(3) 1_555 1_555 3_555 yes
K(1) O(7) O(6) 83.61(3) 1_555 1_555 1_555 yes
K(1) O(7) O(6) 75.22(3) 1_555 1_555 5_456 yes
K(1) O(7) O(6) 62.69(3) 1_555 1_555 10_564 yes
K(1) O(7) O(7) 133.42(2) 1_555 1_555 2_555 yes
K(1) O(7) O(7) 119.21(3) 1_555 1_555 3_555 yes
K(1) O(7) O(8) 105.66(6) 1_555 1_555 1_555 yes
K(1) O(7) O(8) 95.84(4) 1_555 1_555 3_555 yes
K(1) O(7) O(9) 142.26(6) 1_555 1_555 1_555 yes
K(1) O(7) S(3) 112.24(4) 4_565 1_555 1_555 yes
K(1) O(7) MG(4) 100.89(3) 4_565 1_555 1_555 yes
K(1) O(7) MG(4) 100.89(3) 4_565 1_555 2_555 yes
K(1) O(7) MG(4) 100.89(3) 4_565 1_555 3_555 yes
K(1) O(7) O(6) 83.61(3) 4_565 1_555 1_555 yes
K(1) O(7) O(6) 75.22(3) 4_565 1_555 5_456 yes
K(1) O(7) O(6) 62.69(3) 4_565 1_555 10_564 yes
K(1) O(7) O(7) 133.42(2) 4_565 1_555 2_555 yes
K(1) O(7) O(7) 119.21(3) 4_565 1_555 3_555 yes
K(1) O(7) O(8) 105.66(6) 4_565 1_555 1_555 yes
K(1) O(7) O(8) 95.84(4) 4_565 1_555 3_555 yes
K(1) O(7) O(9) 142.26(6) 4_565 1_555 1_555 yes
K(1) O(7) S(3) 112.24(4) 5_456 1_555 1_555 yes
K(1) O(7) MG(4) 100.89(3) 5_456 1_555 1_555 yes
K(1) O(7) MG(4) 100.89(3) 5_456 1_555 2_555 yes
K(1) O(7) MG(4) 100.89(3) 5_456 1_555 3_555 yes
K(1) O(7) O(6) 83.61(3) 5_456 1_555 1_555 yes
K(1) O(7) O(6) 75.22(3) 5_456 1_555 5_456 yes
K(1) O(7) O(6) 62.69(3) 5_456 1_555 10_564 yes
K(1) O(7) O(7) 133.42(2) 5_456 1_555 2_555 yes
K(1) O(7) O(7) 119.21(3) 5_456 1_555 3_555 yes
K(1) O(7) O(8) 105.66(6) 5_456 1_555 1_555 yes
K(1) O(7) O(8) 95.84(4) 5_456 1_555 3_555 yes
K(1) O(7) O(9) 142.26(6) 5_456 1_555 1_555 yes
S(3) O(7) MG(4) 130.90(5) 1_555 1_555 1_555 yes
S(3) O(7) MG(4) 130.90(5) 1_555 1_555 2_555 yes
S(3) O(7) MG(4) 130.90(5) 1_555 1_555 3_555 yes
S(3) O(7) O(6) 35.17(3) 1_555 1_555 1_555 yes
S(3) O(7) O(6) 109.70(5) 1_555 1_555 5_456 yes
S(3) O(7) O(6) 168.22(6) 1_555 1_555 10_564 yes
S(3) O(7) O(7) 88.35(4) 1_555 1_555 2_555 yes
S(3) O(7) O(7) 128.32(3) 1_555 1_555 3_555 yes
S(3) O(7) O(8) 34.56(5) 1_555 1_555 1_555 yes
S(3) O(7) O(8) 125.48(6) 1_555 1_555 3_555 yes
S(3) O(7) O(9) 34.71(5) 1_555 1_555 1_555 yes
MG(4) O(7) O(6) 163.46(5) 1_555 1_555 1_555 yes
MG(4) O(7) O(6) 45.12(3) 1_555 1_555 5_456 yes
MG(4) O(7) O(6) 45.37(2) 1_555 1_555 10_564 yes
MG(4) O(7) O(7) 43.219(19) 1_555 1_555 2_555 yes
MG(4) O(7) O(7) 43.219(19) 1_555 1_555 3_555 yes
MG(4) O(7) O(8) 103.10(6) 1_555 1_555 1_555 yes
MG(4) O(7) O(8) 83.74(4) 1_555 1_555 3_555 yes
MG(4) O(7) O(9) 115.67(6) 1_555 1_555 1_555 yes
MG(4) O(7) O(6) 163.46(5) 2_555 1_555 1_555 yes
MG(4) O(7) O(6) 45.12(3) 2_555 1_555 5_456 yes
MG(4) O(7) O(6) 45.37(2) 2_555 1_555 10_564 yes
MG(4) O(7) O(7) 43.219(19) 2_555 1_555 2_555 yes
MG(4) O(7) O(7) 43.219(19) 2_555 1_555 3_555 yes
MG(4) O(7) O(8) 103.10(6) 2_555 1_555 1_555 yes
MG(4) O(7) O(8) 83.74(4) 2_555 1_555 3_555 yes
MG(4) O(7) O(9) 115.67(6) 2_555 1_555 1_555 yes
MG(4) O(7) O(6) 163.46(5) 3_555 1_555 1_555 yes
MG(4) O(7) O(6) 45.12(3) 3_555 1_555 5_456 yes
MG(4) O(7) O(6) 45.37(2) 3_555 1_555 10_564 yes
MG(4) O(7) O(7) 43.219(19) 3_555 1_555 2_555 yes
MG(4) O(7) O(7) 43.219(19) 3_555 1_555 3_555 yes
MG(4) O(7) O(8) 103.10(6) 3_555 1_555 1_555 yes
MG(4) O(7) O(8) 83.74(4) 3_555 1_555 3_555 yes
MG(4) O(7) O(9) 115.67(6) 3_555 1_555 1_555 yes
O(6) O(7) O(6) 122.85(5) 1_555 1_555 5_456 yes
O(6) O(7) O(6) 145.16(3) 1_555 1_555 10_564 yes
O(6) O(7) O(7) 123.37(4) 1_555 1_555 2_555 yes
O(6) O(7) O(7) 146.55(3) 1_555 1_555 3_555 yes
O(6) O(7) O(8) 60.42(5) 1_555 1_555 1_555 yes
O(6) O(7) O(8) 111.82(5) 1_555 1_555 3_555 yes
O(6) O(7) O(9) 58.67(6) 1_555 1_555 1_555 yes
O(6) O(7) O(6) 59.25(4) 5_456 1_555 10_564 yes
O(6) O(7) O(7) 58.35(3) 5_456 1_555 2_555 yes
O(6) O(7) O(7) 88.31(2) 5_456 1_555 3_555 yes
O(6) O(7) O(8) 75.22(6) 5_456 1_555 1_555 yes
O(6) O(7) O(8) 122.55(5) 5_456 1_555 3_555 yes
O(6) O(7) O(9) 124.65(7) 5_456 1_555 1_555 yes
O(6) O(7) O(7) 88.55(2) 10_564 1_555 2_555 yes
O(6) O(7) O(7) 58.76(3) 10_564 1_555 3_555 yes
O(6) O(7) O(8) 134.41(6) 10_564 1_555 1_555 yes
O(6) O(7) O(8) 66.29(5) 10_564 1_555 3_555 yes
O(6) O(7) O(9) 153.73(6) 10_564 1_555 1_555 yes
O(7) O(7) O(7) 60.0000007003680 2_555 1_555 3_555 yes
O(7) O(7) O(8) 67.89(6) 2_555 1_555 1_555 yes
O(7) O(7) O(8) 105.38(4) 2_555 1_555 3_555 yes
O(7) O(7) O(9) 76.04(6) 2_555 1_555 1_555 yes
O(7) O(7) O(8) 126.13(6) 3_555 1_555 1_555 yes
O(7) O(7) O(8) 46.53(4) 3_555 1_555 3_555 yes
O(7) O(7) O(9) 94.98(5) 3_555 1_555 1_555 yes
O(8) O(7) O(8) 155.53(10) 1_555 1_555 3_555 yes
O(8) O(7) O(9) 58.67(8) 1_555 1_555 1_555 yes
O(8) O(7) O(9) 97.07(8) 3_555 1_555 1_555 yes
K(2) O(8) S(3) 108.26(10) 1_555 1_555 1_555 yes
K(2) O(8) MG(5) 98.69(7) 1_555 1_555 6_646 yes
K(2) O(8) MG(5) 98.69(7) 1_555 1_555 8_646 yes
K(2) O(8) MG(5) 98.69(7) 1_555 1_555 12_646 yes
K(2) O(8) O(6) 122.13(8) 1_555 1_555 1_555 yes
K(2) O(8) O(7) 120.29(7) 1_555 1_555 1_555 yes
K(2) O(8) O(7) 69.19(5) 1_555 1_555 2_555 yes
K(2) O(8) O(8) 130.14(5) 1_555 1_555 4_565 yes
K(2) O(8) O(8) 119.09(6) 1_555 1_555 5_456 yes
K(2) O(8) O(9) 71.94(8) 1_555 1_555 1_555 yes
K(2) O(8) O(9) 67.72(7) 1_555 1_555 6_646 yes
K(2) O(8) O(9) 66.29(6) 1_555 1_555 12_646 yes
K(2) O(8) S(3) 108.26(10) 6_646 1_555 1_555 yes
K(2) O(8) MG(5) 98.69(7) 6_646 1_555 6_646 yes
K(2) O(8) MG(5) 98.69(7) 6_646 1_555 8_646 yes
K(2) O(8) MG(5) 98.69(7) 6_646 1_555 12_646 yes
K(2) O(8) O(6) 122.13(8) 6_646 1_555 1_555 yes
K(2) O(8) O(7) 120.29(7) 6_646 1_555 1_555 yes
K(2) O(8) O(7) 69.19(5) 6_646 1_555 2_555 yes
K(2) O(8) O(8) 130.14(5) 6_646 1_555 4_565 yes
K(2) O(8) O(8) 119.09(6) 6_646 1_555 5_456 yes
K(2) O(8) O(9) 71.94(8) 6_646 1_555 1_555 yes
K(2) O(8) O(9) 67.72(7) 6_646 1_555 6_646 yes
K(2) O(8) O(9) 66.29(6) 6_646 1_555 12_646 yes
K(2) O(8) S(3) 108.26(10) 7_665 1_555 1_555 yes
K(2) O(8) MG(5) 98.69(7) 7_665 1_555 6_646 yes
K(2) O(8) MG(5) 98.69(7) 7_665 1_555 8_646 yes
K(2) O(8) MG(5) 98.69(7) 7_665 1_555 12_646 yes
K(2) O(8) O(6) 122.13(8) 7_665 1_555 1_555 yes
K(2) O(8) O(7) 120.29(7) 7_665 1_555 1_555 yes
K(2) O(8) O(7) 69.19(5) 7_665 1_555 2_555 yes
K(2) O(8) O(8) 130.14(5) 7_665 1_555 4_565 yes
K(2) O(8) O(8) 119.09(6) 7_665 1_555 5_456 yes
K(2) O(8) O(9) 71.94(8) 7_665 1_555 1_555 yes
K(2) O(8) O(9) 67.72(7) 7_665 1_555 6_646 yes
K(2) O(8) O(9) 66.29(6) 7_665 1_555 12_646 yes
S(3) O(8) MG(5) 148.36(13) 1_555 1_555 6_646 yes
S(3) O(8) MG(5) 148.36(13) 1_555 1_555 8_646 yes
S(3) O(8) MG(5) 148.36(13) 1_555 1_555 12_646 yes
S(3) O(8) O(6) 34.28(5) 1_555 1_555 1_555 yes
S(3) O(8) O(7) 34.78(5) 1_555 1_555 1_555 yes
S(3) O(8) O(7) 86.46(8) 1_555 1_555 2_555 yes
S(3) O(8) O(8) 105.34(10) 1_555 1_555 4_565 yes
S(3) O(8) O(8) 127.38(9) 1_555 1_555 5_456 yes
S(3) O(8) O(9) 36.39(8) 1_555 1_555 1_555 yes
S(3) O(8) O(9) 127.60(12) 1_555 1_555 6_646 yes
S(3) O(8) O(9) 166.11(12) 1_555 1_555 12_646 yes
MG(5) O(8) O(6) 116.02(9) 6_646 1_555 1_555 yes
MG(5) O(8) O(7) 136.87(11) 6_646 1_555 1_555 yes
MG(5) O(8) O(7) 119.20(8) 6_646 1_555 2_555 yes
MG(5) O(8) O(8) 43.15(4) 6_646 1_555 4_565 yes
MG(5) O(8) O(8) 43.15(4) 6_646 1_555 5_456 yes
MG(5) O(8) O(9) 159.16(12) 6_646 1_555 1_555 yes
MG(5) O(8) O(9) 49.34(6) 6_646 1_555 6_646 yes
MG(5) O(8) O(9) 44.01(5) 6_646 1_555 12_646 yes
MG(5) O(8) O(6) 116.02(9) 8_646 1_555 1_555 yes
MG(5) O(8) O(7) 136.87(11) 8_646 1_555 1_555 yes
MG(5) O(8) O(7) 119.20(8) 8_646 1_555 2_555 yes
MG(5) O(8) O(8) 43.15(4) 8_646 1_555 4_565 yes
MG(5) O(8) O(8) 43.15(4) 8_646 1_555 5_456 yes
MG(5) O(8) O(9) 159.16(12) 8_646 1_555 1_555 yes
MG(5) O(8) O(9) 49.34(6) 8_646 1_555 6_646 yes
MG(5) O(8) O(9) 44.01(5) 8_646 1_555 12_646 yes
MG(5) O(8) O(6) 116.02(9) 12_646 1_555 1_555 yes
MG(5) O(8) O(7) 136.87(11) 12_646 1_555 1_555 yes
MG(5) O(8) O(7) 119.20(8) 12_646 1_555 2_555 yes
MG(5) O(8) O(8) 43.15(4) 12_646 1_555 4_565 yes
MG(5) O(8) O(8) 43.15(4) 12_646 1_555 5_456 yes
MG(5) O(8) O(9) 159.16(12) 12_646 1_555 1_555 yes
MG(5) O(8) O(9) 49.34(6) 12_646 1_555 6_646 yes
MG(5) O(8) O(9) 44.01(5) 12_646 1_555 12_646 yes
O(6) O(8) O(7) 59.49(5) 1_555 1_555 1_555 yes
O(6) O(8) O(7) 120.43(6) 1_555 1_555 2_555 yes
O(6) O(8) O(8) 73.43(8) 1_555 1_555 4_565 yes
O(6) O(8) O(8) 117.87(6) 1_555 1_555 5_456 yes
O(6) O(8) O(9) 59.07(7) 1_555 1_555 1_555 yes
O(6) O(8) O(9) 100.92(8) 1_555 1_555 6_646 yes
O(6) O(8) O(9) 159.52(9) 1_555 1_555 12_646 yes
O(7) O(8) O(7) 65.58(5) 1_555 1_555 2_555 yes
O(7) O(8) O(8) 108.38(5) 1_555 1_555 4_565 yes
O(7) O(8) O(8) 97.73(7) 1_555 1_555 5_456 yes
O(7) O(8) O(9) 60.85(7) 1_555 1_555 1_555 yes
O(7) O(8) O(9) 160.40(9) 1_555 1_555 6_646 yes
O(7) O(8) O(9) 135.57(9) 1_555 1_555 12_646 yes
O(7) O(8) O(8) 148.82(9) 2_555 1_555 4_565 yes
O(7) O(8) O(8) 89.74(9) 2_555 1_555 5_456 yes
O(7) O(8) O(9) 75.69(7) 2_555 1_555 1_555 yes
O(7) O(8) O(9) 131.53(9) 2_555 1_555 6_646 yes
O(7) O(8) O(9) 79.65(7) 2_555 1_555 12_646 yes
O(8) O(8) O(8) 60.00001139(9) 4_565 1_555 5_456 yes
O(8) O(8) O(9) 130.06(11) 4_565 1_555 1_555 yes
O(8) O(8) O(9) 62.66(8) 4_565 1_555 6_646 yes
O(8) O(8) O(9) 87.09(6) 4_565 1_555 12_646 yes
O(8) O(8) O(9) 157.55(9) 5_456 1_555 1_555 yes
O(8) O(8) O(9) 92.34(6) 5_456 1_555 6_646 yes
O(8) O(8) O(9) 53.69(7) 5_456 1_555 12_646 yes
O(9) O(8) O(9) 110.11(13) 1_555 1_555 6_646 yes
O(9) O(8) O(9) 136.79(9) 1_555 1_555 12_646 yes
O(9) O(8) O(9) 63.49(9) 6_646 1_555 12_646 yes
K(1) O(9) K(2) 79.32(6) 3_556 1_555 1_555 yes
K(1) O(9) K(2) 95.81(7) 3_556 1_555 3_555 yes
K(1) O(9) K(2) 95.81(7) 3_556 1_555 5_466 yes
K(1) O(9) K(2) 79.32(6) 3_556 1_555 6_646 yes
K(1) O(9) K(2) 79.32(6) 3_556 1_555 7_665 yes
K(1) O(9) K(2) 95.81(7) 3_556 1_555 12_656 yes
K(1) O(9) S(3) 89.41(9) 3_556 1_555 1_555 yes
K(1) O(9) MG(5) 118.83(8) 3_556 1_555 1_555 yes
K(1) O(9) MG(5) 118.83(8) 3_556 1_555 2_555 yes
K(1) O(9) MG(5) 118.83(8) 3_556 1_555 3_555 yes
K(1) O(9) O(6) 64.23(5) 3_556 1_555 1_555 yes
K(1) O(9) O(7) 122.40(7) 3_556 1_555 1_555 yes
K(1) O(9) O(8) 81.20(7) 3_556 1_555 1_555 yes
K(1) O(9) O(8) 76.56(7) 3_556 1_555 7_665 yes
K(1) O(9) O(8) 92.46(7) 3_556 1_555 12_656 yes
K(1) O(9) O(9) 134.58(11) 3_556 1_555 2_555 yes
K(1) O(9) O(9) 145.26(9) 3_556 1_555 3_555 yes
K(1) O(9) K(2) 79.32(6) 8_656 1_555 1_555 yes
K(1) O(9) K(2) 95.81(7) 8_656 1_555 3_555 yes
K(1) O(9) K(2) 95.81(7) 8_656 1_555 5_466 yes
K(1) O(9) K(2) 79.32(6) 8_656 1_555 6_646 yes
K(1) O(9) K(2) 79.32(6) 8_656 1_555 7_665 yes
K(1) O(9) K(2) 95.81(7) 8_656 1_555 12_656 yes
K(1) O(9) S(3) 89.41(9) 8_656 1_555 1_555 yes
K(1) O(9) MG(5) 118.83(8) 8_656 1_555 1_555 yes
K(1) O(9) MG(5) 118.83(8) 8_656 1_555 2_555 yes
K(1) O(9) MG(5) 118.83(8) 8_656 1_555 3_555 yes
K(1) O(9) O(6) 64.23(5) 8_656 1_555 1_555 yes
K(1) O(9) O(7) 122.40(7) 8_656 1_555 1_555 yes
K(1) O(9) O(8) 81.20(7) 8_656 1_555 1_555 yes
K(1) O(9) O(8) 76.56(7) 8_656 1_555 7_665 yes
K(1) O(9) O(8) 92.46(7) 8_656 1_555 12_656 yes
K(1) O(9) O(9) 134.58(11) 8_656 1_555 2_555 yes
K(1) O(9) O(9) 145.26(9) 8_656 1_555 3_555 yes
K(1) O(9) K(2) 79.32(6) 10_565 1_555 1_555 yes
K(1) O(9) K(2) 95.81(7) 10_565 1_555 3_555 yes
K(1) O(9) K(2) 95.81(7) 10_565 1_555 5_466 yes
K(1) O(9) K(2) 79.32(6) 10_565 1_555 6_646 yes
K(1) O(9) K(2) 79.32(6) 10_565 1_555 7_665 yes
K(1) O(9) K(2) 95.81(7) 10_565 1_555 12_656 yes
K(1) O(9) S(3) 89.41(9) 10_565 1_555 1_555 yes
K(1) O(9) MG(5) 118.83(8) 10_565 1_555 1_555 yes
K(1) O(9) MG(5) 118.83(8) 10_565 1_555 2_555 yes
K(1) O(9) MG(5) 118.83(8) 10_565 1_555 3_555 yes
K(1) O(9) O(6) 64.23(5) 10_565 1_555 1_555 yes
K(1) O(9) O(7) 122.40(7) 10_565 1_555 1_555 yes
K(1) O(9) O(8) 81.20(7) 10_565 1_555 1_555 yes
K(1) O(9) O(8) 76.56(7) 10_565 1_555 7_665 yes
K(1) O(9) O(8) 92.46(7) 10_565 1_555 12_656 yes
K(1) O(9) O(9) 134.58(11) 10_565 1_555 2_555 yes
K(1) O(9) O(9) 145.26(9) 10_565 1_555 3_555 yes
K(2) O(9) K(2) 174.71(8) 1_555 1_555 3_555 yes
K(2) O(9) K(2) 174.71(8) 1_555 1_555 5_466 yes
K(2) O(9) K(2) 174.71(8) 1_555 1_555 12_656 yes
K(2) O(9) S(3) 97.60(12) 1_555 1_555 1_555 yes
K(2) O(9) MG(5) 91.52(8) 1_555 1_555 1_555 yes
K(2) O(9) MG(5) 91.52(8) 1_555 1_555 2_555 yes
K(2) O(9) MG(5) 91.52(8) 1_555 1_555 3_555 yes
K(2) O(9) O(6) 115.41(9) 1_555 1_555 1_555 yes
K(2) O(9) O(7) 111.70(8) 1_555 1_555 1_555 yes
K(2) O(9) O(8) 61.58(8) 1_555 1_555 1_555 yes
K(2) O(9) O(8) 58.87(7) 1_555 1_555 7_665 yes
K(2) O(9) O(8) 122.31(8) 1_555 1_555 12_656 yes
K(2) O(9) O(9) 63.21(10) 1_555 1_555 2_555 yes
K(2) O(9) O(9) 123.17(10) 1_555 1_555 3_555 yes
K(2) O(9) K(2) 174.71(8) 3_555 1_555 6_646 yes
K(2) O(9) K(2) 174.71(8) 3_555 1_555 7_665 yes
K(2) O(9) S(3) 84.36(11) 3_555 1_555 1_555 yes
K(2) O(9) MG(5) 89.01(9) 3_555 1_555 1_555 yes
K(2) O(9) MG(5) 89.01(9) 3_555 1_555 2_555 yes
K(2) O(9) MG(5) 89.01(9) 3_555 1_555 3_555 yes
K(2) O(9) O(6) 63.61(7) 3_555 1_555 1_555 yes
K(2) O(9) O(7) 72.63(7) 3_555 1_555 1_555 yes
K(2) O(9) O(8) 120.03(9) 3_555 1_555 1_555 yes
K(2) O(9) O(8) 118.16(8) 3_555 1_555 7_665 yes
K(2) O(9) O(8) 55.39(6) 3_555 1_555 12_656 yes
K(2) O(9) O(9) 120.12(10) 3_555 1_555 2_555 yes
K(2) O(9) O(9) 60.17(10) 3_555 1_555 3_555 yes
K(2) O(9) K(2) 174.71(8) 5_466 1_555 6_646 yes
K(2) O(9) K(2) 174.71(8) 5_466 1_555 7_665 yes
K(2) O(9) S(3) 84.36(11) 5_466 1_555 1_555 yes
K(2) O(9) MG(5) 89.01(9) 5_466 1_555 1_555 yes
K(2) O(9) MG(5) 89.01(9) 5_466 1_555 2_555 yes
K(2) O(9) MG(5) 89.01(9) 5_466 1_555 3_555 yes
K(2) O(9) O(6) 63.61(7) 5_466 1_555 1_555 yes
K(2) O(9) O(7) 72.63(7) 5_466 1_555 1_555 yes
K(2) O(9) O(8) 120.03(9) 5_466 1_555 1_555 yes
K(2) O(9) O(8) 118.16(8) 5_466 1_555 7_665 yes
K(2) O(9) O(8) 55.39(6) 5_466 1_555 12_656 yes
K(2) O(9) O(9) 120.12(10) 5_466 1_555 2_555 yes
K(2) O(9) O(9) 60.17(10) 5_466 1_555 3_555 yes
K(2) O(9) K(2) 174.71(8) 6_646 1_555 12_656 yes
K(2) O(9) S(3) 97.60(12) 6_646 1_555 1_555 yes
K(2) O(9) MG(5) 91.52(8) 6_646 1_555 1_555 yes
K(2) O(9) MG(5) 91.52(8) 6_646 1_555 2_555 yes
K(2) O(9) MG(5) 91.52(8) 6_646 1_555 3_555 yes
K(2) O(9) O(6) 115.41(9) 6_646 1_555 1_555 yes
K(2) O(9) O(7) 111.70(8) 6_646 1_555 1_555 yes
K(2) O(9) O(8) 61.58(8) 6_646 1_555 1_555 yes
K(2) O(9) O(8) 58.87(7) 6_646 1_555 7_665 yes
K(2) O(9) O(8) 122.31(8) 6_646 1_555 12_656 yes
K(2) O(9) O(9) 63.21(10) 6_646 1_555 2_555 yes
K(2) O(9) O(9) 123.17(10) 6_646 1_555 3_555 yes
K(2) O(9) K(2) 174.71(8) 7_665 1_555 12_656 yes
K(2) O(9) S(3) 97.60(12) 7_665 1_555 1_555 yes
K(2) O(9) MG(5) 91.52(8) 7_665 1_555 1_555 yes
K(2) O(9) MG(5) 91.52(8) 7_665 1_555 2_555 yes
K(2) O(9) MG(5) 91.52(8) 7_665 1_555 3_555 yes
K(2) O(9) O(6) 115.41(9) 7_665 1_555 1_555 yes
K(2) O(9) O(7) 111.70(8) 7_665 1_555 1_555 yes
K(2) O(9) O(8) 61.58(8) 7_665 1_555 1_555 yes
K(2) O(9) O(8) 58.87(7) 7_665 1_555 7_665 yes
K(2) O(9) O(8) 122.31(8) 7_665 1_555 12_656 yes
K(2) O(9) O(9) 63.21(10) 7_665 1_555 2_555 yes
K(2) O(9) O(9) 123.17(10) 7_665 1_555 3_555 yes
K(2) O(9) S(3) 84.36(11) 12_656 1_555 1_555 yes
K(2) O(9) MG(5) 89.01(9) 12_656 1_555 1_555 yes
K(2) O(9) MG(5) 89.01(9) 12_656 1_555 2_555 yes
K(2) O(9) MG(5) 89.01(9) 12_656 1_555 3_555 yes
K(2) O(9) O(6) 63.61(7) 12_656 1_555 1_555 yes
K(2) O(9) O(7) 72.63(7) 12_656 1_555 1_555 yes
K(2) O(9) O(8) 120.03(9) 12_656 1_555 1_555 yes
K(2) O(9) O(8) 118.16(8) 12_656 1_555 7_665 yes
K(2) O(9) O(8) 55.39(6) 12_656 1_555 12_656 yes
K(2) O(9) O(9) 120.12(10) 12_656 1_555 2_555 yes
K(2) O(9) O(9) 60.17(10) 12_656 1_555 3_555 yes
S(3) O(9) MG(5) 151.54(14) 1_555 1_555 1_555 yes
S(3) O(9) MG(5) 151.54(14) 1_555 1_555 2_555 yes
S(3) O(9) MG(5) 151.54(14) 1_555 1_555 3_555 yes
S(3) O(9) O(6) 36.43(6) 1_555 1_555 1_555 yes
S(3) O(9) O(7) 34.64(6) 1_555 1_555 1_555 yes
S(3) O(9) O(8) 36.09(8) 1_555 1_555 1_555 yes
S(3) O(9) O(8) 154.18(17) 1_555 1_555 7_665 yes
S(3) O(9) O(8) 139.69(16) 1_555 1_555 12_656 yes
S(3) O(9) O(9) 118.80(10) 1_555 1_555 2_555 yes
S(3) O(9) O(9) 110.73(12) 1_555 1_555 3_555 yes
MG(5) O(9) O(6) 152.38(14) 1_555 1_555 1_555 yes
MG(5) O(9) O(7) 117.17(10) 1_555 1_555 1_555 yes
MG(5) O(9) O(8) 144.18(13) 1_555 1_555 1_555 yes
MG(5) O(9) O(8) 48.95(6) 1_555 1_555 7_665 yes
MG(5) O(9) O(8) 43.69(6) 1_555 1_555 12_656 yes
MG(5) O(9) O(9) 43.64(4) 1_555 1_555 2_555 yes
MG(5) O(9) O(9) 43.64(4) 1_555 1_555 3_555 yes
MG(5) O(9) O(6) 152.38(14) 2_555 1_555 1_555 yes
MG(5) O(9) O(7) 117.17(10) 2_555 1_555 1_555 yes
MG(5) O(9) O(8) 144.18(13) 2_555 1_555 1_555 yes
MG(5) O(9) O(8) 48.95(6) 2_555 1_555 7_665 yes
MG(5) O(9) O(8) 43.69(6) 2_555 1_555 12_656 yes
MG(5) O(9) O(9) 43.64(4) 2_555 1_555 2_555 yes
MG(5) O(9) O(9) 43.64(4) 2_555 1_555 3_555 yes
MG(5) O(9) O(6) 152.38(14) 3_555 1_555 1_555 yes
MG(5) O(9) O(7) 117.17(10) 3_555 1_555 1_555 yes
MG(5) O(9) O(8) 144.18(13) 3_555 1_555 1_555 yes
MG(5) O(9) O(8) 48.95(6) 3_555 1_555 7_665 yes
MG(5) O(9) O(8) 43.69(6) 3_555 1_555 12_656 yes
MG(5) O(9) O(9) 43.64(4) 3_555 1_555 2_555 yes
MG(5) O(9) O(9) 43.64(4) 3_555 1_555 3_555 yes
O(6) O(9) O(7) 60.17(5) 1_555 1_555 1_555 yes
O(6) O(9) O(8) 61.57(6) 1_555 1_555 1_555 yes
O(6) O(9) O(8) 140.43(10) 1_555 1_555 7_665 yes
O(6) O(9) O(8) 111.20(10) 1_555 1_555 12_656 yes
O(6) O(9) O(9) 154.74(5) 1_555 1_555 2_555 yes
O(6) O(9) O(9) 116.52(14) 1_555 1_555 3_555 yes
O(7) O(9) O(8) 60.48(7) 1_555 1_555 1_555 yes
O(7) O(9) O(8) 158.66(10) 1_555 1_555 7_665 yes
O(7) O(9) O(8) 120.18(11) 1_555 1_555 12_656 yes
O(7) O(9) O(9) 95.96(5) 1_555 1_555 2_555 yes
O(7) O(9) O(9) 76.80(7) 1_555 1_555 3_555 yes
O(8) O(9) O(8) 119.05(14) 1_555 1_555 7_665 yes
O(8) O(9) O(8) 171.94(10) 1_555 1_555 12_656 yes
O(8) O(9) O(9) 100.77(12) 1_555 1_555 2_555 yes
O(8) O(9) O(9) 131.54(7) 1_555 1_555 3_555 yes
O(8) O(9) O(8) 63.65(9) 7_665 1_555 12_656 yes
O(8) O(9) O(9) 62.76(7) 7_665 1_555 2_555 yes
O(8) O(9) O(9) 92.49(6) 7_665 1_555 3_555 yes
O(8) O(9) O(9) 87.21(6) 12_656 1_555 2_555 yes
O(8) O(9) O(9) 53.75(7) 12_656 1_555 3_555 yes

loop_
_geom_bond_atom_site_label_1
_geom_bond_atom_site_label_2
_geom_bond_distance
_geom_bond_site_symmetry_1
_geom_bond_site_symmetry_2
_geom_bond_publ_flag
K(1) O(6) 2.9822(9) 1_555 2_455 yes
K(1) O(7) 2.8422(9) 1_555 1_555 yes
K(1) O(9) 3.120(2) 1_555 2_455 yes
K(2) O(6) 3.0073(11) 1_555 2_555 yes
K(2) O(8) 2.867(2) 1_555 1_555 yes
K(2) O(9) 3.099(3) 1_555 1_555 yes
S(3) O(6) 1.4630(8) 1_555 1_555 yes
S(3) O(7) 1.4682(7) 1_555 1_555 yes
S(3) O(8) 1.4601(15) 1_555 1_555 yes
S(3) O(9) 1.4709(16) 1_555 1_555 yes
MG(4) O(6) 2.0569(9) 1_555 5_456 yes
MG(4) O(7) 2.0733(8) 1_555 1_555 yes
MG(5) O(8) 2.0492(16) 1_555 7_665 yes
MG(5) O(9) 2.0614(17) 1_555 1_555 yes

loop_
_atom_local_dummy_label
_atom_local_dummy_fract_x
_atom_local_dummy_fract_y
_atom_local_dummy_fract_z
DUM0 1 1 1
DUM1 0.5 0 1
DUM2 1 0 0.5
